data_4310347
loop_
_publ_author_name
'Christine M. Thomas'
'Jonas C. Peters'

_publ_section_title
;
 Coordinating Anions: (Phosphino)tetraphenylborate Ligands as New Reagents
 for Synthesis
;
_journal_name_full 'Inorganic Chemistry'
_journal_page_first 8
_journal_page_last 10
_journal_paper_doi 10.1021/ic0350234
_journal_volume 43
_journal_year 2004
_chemical_formula_sum 'C102 H122 B2 Br N3 O P2 Pt'
_chemical_formula_weight 1764.59
_chemical_name_systematic
; 
 ? 
;
_space_group_IT_number 2
_symmetry_cell_setting triclinic
_symmetry_space_group_name_Hall '-P 1'
_symmetry_space_group_name_H-M 'P -1'
_atom_sites_solution_hydrogens geom
_atom_sites_solution_primary direct
_atom_sites_solution_secondary difmap
_audit_creation_method SHELXL-97
_cell_angle_alpha 76.949(3)
_cell_angle_beta 85.774(3)
_cell_angle_gamma 83.253(3)
_cell_formula_units_Z 2
_cell_length_a 10.1511(18)
_cell_length_b 17.534(3)
_cell_length_c 24.912(4)
_cell_measurement_temperature 98(2)
_cell_volume 4284.5(13)
_computing_cell_refinement 'Bruker SMART'
_computing_data_collection 'Bruker SMART'
_computing_data_reduction 'Bruker SAINT'
_computing_molecular_graphics 'Bruker SHELXTL'
_computing_publication_material 'Bruker SHELXTL'
_computing_structure_refinement 'SHELXL-97 (Sheldrick, 1997)'
_computing_structure_solution 'SHELXS-97 (Sheldrick, 1990)'
_diffrn_ambient_temperature 98(2)
_diffrn_measured_fraction_theta_full 0.917
_diffrn_measured_fraction_theta_max 0.917
_diffrn_measurement_device_type 'CCD area detector'
_diffrn_measurement_method 'phi and omega scans'
_diffrn_radiation_monochromator graphite
_diffrn_radiation_source 'fine-focus sealed tube'
_diffrn_radiation_type MoK\a
_diffrn_radiation_wavelength 0.71073
_diffrn_reflns_av_R_equivalents 0.0702
_diffrn_reflns_av_sigmaI/netI 0.0512
_diffrn_reflns_limit_h_max 13
_diffrn_reflns_limit_h_min -13
_diffrn_reflns_limit_k_max 23
_diffrn_reflns_limit_k_min -23
_diffrn_reflns_limit_l_max 32
_diffrn_reflns_limit_l_min -33
_diffrn_reflns_number 89517
_diffrn_reflns_theta_full 28.59
_diffrn_reflns_theta_max 28.59
_diffrn_reflns_theta_min 1.30
_exptl_absorpt_coefficient_mu 2.193
_exptl_absorpt_correction_type none
_exptl_crystal_colour colorless
_exptl_crystal_density_diffrn 1.368
_exptl_crystal_density_method 'not measured'
_exptl_crystal_description plate
_exptl_crystal_F_000 1832
_exptl_crystal_size_max 0.27
_exptl_crystal_size_mid 0.26
_exptl_crystal_size_min 0.13
_refine_diff_density_max 2.339
_refine_diff_density_min -1.763
_refine_diff_density_rms 0.128
_refine_ls_extinction_method none
_refine_ls_goodness_of_fit_ref 1.103
_refine_ls_hydrogen_treatment mixed
_refine_ls_matrix_type full
_refine_ls_number_parameters 1013
_refine_ls_number_reflns 20077
_refine_ls_number_restraints 0
_refine_ls_restrained_S_all 1.103
_refine_ls_R_factor_all 0.0535
_refine_ls_R_factor_gt 0.0413
_refine_ls_shift/su_max 2.395
_refine_ls_shift/su_mean 0.045
_refine_ls_structure_factor_coef Fsqd
_refine_ls_weighting_details 'calc w=1/[\s^2^(Fo^2^)+(0.0341P)^2^+11.1403P] where P=(Fo^2^+2Fc^2^)/3'
_refine_ls_weighting_scheme calc
_refine_ls_wR_factor_gt 0.0947
_refine_ls_wR_factor_ref 0.0992
_reflns_number_gt 17100
_reflns_number_total 20077
_reflns_threshold_expression >2sigma(I)
_cod_data_source_file ic0350234si20030831_081910_4.cif
_cod_data_source_block cmt10
_cod_depositor_comments
;
The following automatic conversions were performed:
'_symmetry_cell_setting' value 'Triclinic' changed to 'triclinic'
according to '/home/saulius/struct/CIF-dictionaries/cif_core.dic'
dictionary named 'cif_core.dic' version 2.4.1 from 2010-06-29.

Automatic conversion script
Id: cif_fix_enum 1527 2010-12-29 10:47:43Z saulius 
;
_cod_original_cell_volume 4284.4(13)
_cod_database_code 4310347

loop_
_symmetry_equiv_pos_as_xyz
'x, y, z'
'-x, -y, -z'

loop_
_atom_site_label
_atom_site_type_symbol
_atom_site_fract_x
_atom_site_fract_y
_atom_site_fract_z
_atom_site_U_iso_or_equiv
_atom_site_adp_type
_atom_site_occupancy
_atom_site_symmetry_multiplicity
_atom_site_calc_flag
_atom_site_refinement_flags
_atom_site_disorder_assembly
_atom_site_disorder_group
Pt1 Pt 1.012782(14) 0.949717(8) 0.323519(6) 0.01336(4) Uani 1 1 d . . .
B1 B 0.6405(4) 1.1748(3) 0.07950(19) 0.0215(9) Uani 1 1 d . . .
C1 C 1.1053(4) 1.0408(2) 0.34305(19) 0.0238(9) Uani 1 1 d . . .
H1A H 1.1814 1.0181 0.3656 0.036 Uiso 1 1 calc R . .
H1B H 1.0416 1.0712 0.3637 0.036 Uiso 1 1 calc R . .
H1C H 1.1359 1.0755 0.3089 0.036 Uiso 1 1 calc R . .
C2 C 1.1622(4) 0.8741(2) 0.37190(17) 0.0186(8) Uani 1 1 d . . .
H2A H 1.2503 0.8875 0.3565 0.028 Uiso 1 1 calc R . .
H2B H 1.1534 0.8192 0.3713 0.028 Uiso 1 1 calc R . .
H2C H 1.1512 0.8809 0.4100 0.028 Uiso 1 1 calc R . .
P1 P 0.85979(9) 1.04264(5) 0.27678(4) 0.01359(18) Uani 1 1 d . . .
C3 C 0.6407(4) 1.1635(3) 0.01570(18) 0.0257(9) Uani 1 1 d . . .
C4 C 0.7209(5) 1.2067(3) -0.02630(19) 0.0359(11) Uani 1 1 d . . .
H4 H 0.7691 1.2453 -0.0177 0.043 Uiso 1 1 calc R . .
C5 C 0.7317(5) 1.1946(3) -0.0798(2) 0.0442(14) Uani 1 1 d . . .
H5 H 0.7879 1.2242 -0.1068 0.053 Uiso 1 1 calc R . .
C6 C 0.6609(5) 1.1397(3) -0.09393(19) 0.0356(11) Uani 1 1 d . . .
H6 H 0.6690 1.1311 -0.1304 0.043 Uiso 1 1 calc R . .
C7 C 0.5789(5) 1.0980(3) -0.0546(2) 0.0333(10) Uani 1 1 d . . .
H7 H 0.5277 1.0614 -0.0641 0.040 Uiso 1 1 calc R . .
C8 C 0.5706(4) 1.1095(2) -0.00043(19) 0.0275(9) Uani 1 1 d . . .
H8 H 0.5149 1.0791 0.0263 0.033 Uiso 1 1 calc R . .
C9 C 0.4985(4) 1.1535(2) 0.11368(16) 0.0206(8) Uani 1 1 d . . .
C10 C 0.4719(4) 1.0747(2) 0.13215(18) 0.0248(9) Uani 1 1 d . . .
H10 H 0.5369 1.0346 0.1242 0.030 Uiso 1 1 calc R . .
C11 C 0.3560(4) 1.0522(2) 0.16137(18) 0.0253(9) Uani 1 1 d . . .
H11 H 0.3424 0.9981 0.1722 0.030 Uiso 1 1 calc R . .
C12 C 0.2597(4) 1.1090(3) 0.17484(17) 0.0245(9) Uani 1 1 d . . .
H12 H 0.1805 1.0942 0.1953 0.029 Uiso 1 1 calc R . .
C13 C 0.2812(4) 1.1869(3) 0.15793(17) 0.0235(8) Uani 1 1 d . . .
H13 H 0.2158 1.2263 0.1666 0.028 Uiso 1 1 calc R . .
C14 C 0.3979(4) 1.2091(2) 0.12823(16) 0.0192(8) Uani 1 1 d . . .
H14 H 0.4099 1.2634 0.1174 0.023 Uiso 1 1 calc R . .
C15 C 0.6696(4) 1.2659(2) 0.07897(19) 0.0283(10) Uani 1 1 d . . .
C16 C 0.5932(5) 1.3306(3) 0.0481(3) 0.0473(15) Uani 1 1 d . . .
H16 H 0.5229 1.3219 0.0278 0.057 Uiso 1 1 calc R . .
C17 C 0.6189(6) 1.4093(3) 0.0465(3) 0.058(2) Uani 1 1 d . . .
H17 H 0.5628 1.4518 0.0266 0.070 Uiso 1 1 calc R . .
C18 C 0.7220(7) 1.4251(3) 0.0730(3) 0.0543(17) Uani 1 1 d . . .
H18 H 0.7399 1.4778 0.0705 0.065 Uiso 1 1 calc R . .
C19 C 0.7990(7) 1.3636(3) 0.1031(2) 0.0466(15) Uani 1 1 d . . .
H19 H 0.8712 1.3731 0.1221 0.056 Uiso 1 1 calc R . .
C20 C 0.7713(5) 1.2860(3) 0.1060(2) 0.0323(11) Uani 1 1 d . . .
H20 H 0.8255 1.2445 0.1280 0.039 Uiso 1 1 calc R . .
C21 C 0.7570(4) 1.1123(2) 0.11304(16) 0.0171(7) Uani 1 1 d . . .
C22 C 0.7605(3) 1.1024(2) 0.17057(16) 0.0149(7) Uani 1 1 d . . .
H22 H 0.6960 1.1333 0.1885 0.018 Uiso 1 1 calc R . .
C23 C 0.8530(4) 1.0501(2) 0.20302(15) 0.0142(7) Uani 1 1 d . . .
C24 C 0.9513(3) 1.0060(2) 0.17689(16) 0.0153(7) Uani 1 1 d . . .
H24 H 1.0162 0.9705 0.1979 0.018 Uiso 1 1 calc R . .
C25 C 0.9527(4) 1.0148(2) 0.12010(16) 0.0184(8) Uani 1 1 d . . .
H25 H 1.0193 0.9852 0.1022 0.022 Uiso 1 1 calc R . .
C26 C 0.8571(4) 1.0667(2) 0.08901(16) 0.0183(8) Uani 1 1 d . . .
H26 H 0.8601 1.0713 0.0502 0.022 Uiso 1 1 calc R . .
C27 C 0.8757(4) 1.1460(2) 0.27836(17) 0.0178(8) Uani 1 1 d . . .
C28 C 0.9405(4) 1.1941(2) 0.23454(17) 0.0209(8) Uani 1 1 d . . .
H28 H 0.9730 1.1740 0.2032 0.025 Uiso 1 1 calc R . .
C29 C 0.9584(4) 1.2711(2) 0.23610(19) 0.0250(9) Uani 1 1 d . . .
H29 H 1.0021 1.3032 0.2057 0.030 Uiso 1 1 calc R . .
C30 C 0.9125(4) 1.3012(2) 0.28212(19) 0.0255(9) Uani 1 1 d . . .
H30 H 0.9243 1.3538 0.2833 0.031 Uiso 1 1 calc R . .
C31 C 0.8495(4) 1.2537(2) 0.32599(19) 0.0253(9) Uani 1 1 d . . .
H31 H 0.8182 1.2736 0.3576 0.030 Uiso 1 1 calc R . .
C32 C 0.8316(4) 1.1768(2) 0.32429(17) 0.0210(8) Uani 1 1 d . . .
H32 H 0.7887 1.1447 0.3549 0.025 Uiso 1 1 calc R . .
C33 C 0.6946(3) 1.0294(2) 0.30977(16) 0.0152(7) Uani 1 1 d . . .
C34 C 0.5764(4) 1.0343(2) 0.28316(17) 0.0178(8) Uani 1 1 d . . .
H34 H 0.5769 1.0461 0.2440 0.021 Uiso 1 1 calc R . .
C35 C 0.4577(4) 1.0220(2) 0.31423(17) 0.0206(8) Uani 1 1 d . . .
H35 H 0.3778 1.0244 0.2960 0.025 Uiso 1 1 calc R . .
C36 C 0.4551(4) 1.0063(2) 0.37119(18) 0.0233(9) Uani 1 1 d . . .
H36 H 0.3735 0.9987 0.3919 0.028 Uiso 1 1 calc R . .
C37 C 0.5719(4) 1.0017(2) 0.39824(17) 0.0226(8) Uani 1 1 d . . .
H37 H 0.5702 0.9915 0.4374 0.027 Uiso 1 1 calc R . .
C38 C 0.6908(4) 1.0120(2) 0.36765(16) 0.0189(8) Uani 1 1 d . . .
H38 H 0.7709 1.0072 0.3862 0.023 Uiso 1 1 calc R . .
B2 B 0.9769(4) 0.5835(2) 0.21912(18) 0.0161(8) Uani 1 1 d . . .
P2 P 0.92469(9) 0.83761(5) 0.31510(4) 0.01222(18) Uani 1 1 d . . .
C39 C 0.8274(4) 0.6046(2) 0.19373(16) 0.0182(8) Uani 1 1 d . . .
C40 C 0.7556(4) 0.6796(2) 0.18151(16) 0.0184(8) Uani 1 1 d . . .
H40 H 0.7960 0.7235 0.1866 0.022 Uiso 1 1 calc R . .
C41 C 0.6268(4) 0.6924(2) 0.16207(17) 0.0234(8) Uani 1 1 d . . .
H41 H 0.5816 0.7440 0.1551 0.028 Uiso 1 1 calc R . .
C42 C 0.5652(4) 0.6305(3) 0.15305(18) 0.0260(9) Uani 1 1 d . . .
H42 H 0.4779 0.6387 0.1400 0.031 Uiso 1 1 calc R . .
C43 C 0.6344(4) 0.5558(3) 0.16359(18) 0.0260(9) Uani 1 1 d . . .
H43 H 0.5940 0.5126 0.1572 0.031 Uiso 1 1 calc R . .
C44 C 0.7618(4) 0.5431(2) 0.18327(17) 0.0212(8) Uani 1 1 d . . .
H44 H 0.8062 0.4913 0.1899 0.025 Uiso 1 1 calc R . .
C45 C 1.0736(4) 0.5424(2) 0.17505(16) 0.0174(7) Uani 1 1 d . . .
C46 C 1.1176(4) 0.5884(2) 0.12464(17) 0.0227(8) Uani 1 1 d . . .
H46 H 1.0900 0.6433 0.1166 0.027 Uiso 1 1 calc R . .
C47 C 1.1994(5) 0.5574(3) 0.08602(18) 0.0283(9) Uani 1 1 d . . .
H47 H 1.2271 0.5910 0.0526 0.034 Uiso 1 1 calc R . .
C48 C 1.2412(5) 0.4767(3) 0.09623(19) 0.0310(10) Uani 1 1 d . . .
H48 H 1.2986 0.4551 0.0703 0.037 Uiso 1 1 calc R . .
C49 C 1.1973(5) 0.4293(3) 0.14461(19) 0.0296(10) Uani 1 1 d . . .
H49 H 1.2227 0.3742 0.1517 0.036 Uiso 1 1 calc R . .
C50 C 1.1157(4) 0.4616(2) 0.18327(18) 0.0234(8) Uani 1 1 d . . .
H50 H 1.0877 0.4275 0.2164 0.028 Uiso 1 1 calc R . .
C51 C 0.9692(4) 0.5228(2) 0.28031(15) 0.0163(7) Uani 1 1 d . . .
C52 C 1.0870(4) 0.4897(2) 0.30672(16) 0.0196(8) Uani 1 1 d . . .
H52 H 1.1695 0.5035 0.2888 0.024 Uiso 1 1 calc R . .
C53 C 1.0876(4) 0.4377(2) 0.35779(17) 0.0231(8) Uani 1 1 d . . .
H53 H 1.1695 0.4159 0.3739 0.028 Uiso 1 1 calc R . .
C54 C 0.9677(4) 0.4176(2) 0.38551(16) 0.0232(8) Uani 1 1 d . . .
H54 H 0.9672 0.3823 0.4206 0.028 Uiso 1 1 calc R . .
C55 C 0.8500(4) 0.4496(2) 0.36133(17) 0.0235(9) Uani 1 1 d . . .
H55 H 0.7678 0.4363 0.3797 0.028 Uiso 1 1 calc R . .
C56 C 0.8514(4) 0.5016(2) 0.30981(16) 0.0200(8) Uani 1 1 d . . .
H56 H 0.7691 0.5235 0.2942 0.024 Uiso 1 1 calc R . .
C57 C 1.0424(4) 0.6602(2) 0.23023(15) 0.0151(7) Uani 1 1 d . . .
C58 C 0.9690(3) 0.7124(2) 0.25956(15) 0.0138(7) Uani 1 1 d . . .
H58 H 0.8785 0.7052 0.2698 0.017 Uiso 1 1 calc R . .
C59 C 1.0223(4) 0.7745(2) 0.27442(14) 0.0132(7) Uani 1 1 d . . .
C60 C 1.1549(4) 0.7870(2) 0.25888(15) 0.0146(7) Uani 1 1 d . . .
H60 H 1.1922 0.8297 0.2675 0.017 Uiso 1 1 calc R . .
C61 C 1.2313(4) 0.7360(2) 0.23074(15) 0.0167(7) Uani 1 1 d . . .
H61 H 1.3219 0.7432 0.2208 0.020 Uiso 1 1 calc R . .
C62 C 1.1759(4) 0.6746(2) 0.21700(15) 0.0169(7) Uani 1 1 d . . .
H62 H 1.2306 0.6407 0.1978 0.020 Uiso 1 1 calc R . .
C63 C 0.9005(4) 0.7722(2) 0.38369(16) 0.0181(8) Uani 1 1 d . . .
C64 C 0.8989(4) 0.6909(3) 0.39173(18) 0.0262(9) Uani 1 1 d . . .
H64 H 0.9203 0.6658 0.3617 0.031 Uiso 1 1 calc R . .
C65 C 0.8661(5) 0.6466(3) 0.44374(19) 0.0347(11) Uani 1 1 d . . .
H65 H 0.8645 0.5914 0.4490 0.042 Uiso 1 1 calc R . .
C66 C 0.8357(5) 0.6825(3) 0.48804(19) 0.0396(13) Uani 1 1 d . . .
H66 H 0.8108 0.6522 0.5232 0.047 Uiso 1 1 calc R . .
C67 C 0.8417(5) 0.7620(3) 0.48070(19) 0.0393(12) Uani 1 1 d . . .
H67 H 0.8239 0.7865 0.5112 0.047 Uiso 1 1 calc R . .
C68 C 0.8740(4) 0.8068(3) 0.42870(17) 0.0281(9) Uani 1 1 d . . .
H68 H 0.8778 0.8618 0.4240 0.034 Uiso 1 1 calc R . .
C69 C 0.7587(4) 0.8443(2) 0.28825(15) 0.0139(7) Uani 1 1 d . . .
C70 C 0.6458(4) 0.8311(2) 0.32323(16) 0.0170(7) Uani 1 1 d . . .
H70 H 0.6542 0.8170 0.3620 0.020 Uiso 1 1 calc R . .
C71 C 0.5214(4) 0.8386(2) 0.30167(18) 0.0214(8) Uani 1 1 d . . .
H71 H 0.4453 0.8292 0.3258 0.026 Uiso 1 1 calc R . .
C72 C 0.5077(4) 0.8594(2) 0.24537(18) 0.0213(8) Uani 1 1 d . . .
H72 H 0.4224 0.8642 0.2309 0.026 Uiso 1 1 calc R . .
C73 C 0.6195(4) 0.8737(2) 0.20963(16) 0.0181(8) Uani 1 1 d . . .
H73 H 0.6104 0.8885 0.1709 0.022 Uiso 1 1 calc R . .
C74 C 0.7439(4) 0.8660(2) 0.23122(15) 0.0146(7) Uani 1 1 d . . .
H74 H 0.8198 0.8755 0.2070 0.017 Uiso 1 1 calc R . .
N1 N 0.1621(4) 0.2218(2) 0.99901(14) 0.0236(7) Uani 1 1 d . . .
C75 C 0.0764(5) 0.2718(3) 1.0318(2) 0.0418(12) Uani 1 1 d . . .
H75A H 0.1034 0.2597 1.0704 0.050 Uiso 1 1 calc R . .
H75B H -0.0179 0.2624 1.0317 0.050 Uiso 1 1 calc R . .
C76 C 0.0956(6) 0.3565(3) 1.0040(2) 0.0450(14) Uani 1 1 d . . .
H76A H 0.0921 0.3895 1.0316 0.054 Uiso 1 1 calc R . .
H76B H 0.0266 0.3789 0.9771 0.054 Uiso 1 1 calc R . .
C77 C 0.2344(6) 0.3514(3) 0.9748(2) 0.0384(12) Uani 1 1 d . . .
H77A H 0.2286 0.3721 0.9345 0.046 Uiso 1 1 calc R . .
H77B H 0.2940 0.3822 0.9891 0.046 Uiso 1 1 calc R . .
C78 C 0.2862(4) 0.2644(2) 0.98708(18) 0.0264(9) Uani 1 1 d . . .
H78A H 0.3388 0.2504 0.9549 0.032 Uiso 1 1 calc R . .
H78B H 0.3424 0.2510 1.0194 0.032 Uiso 1 1 calc R . .
C79 C 0.1025(5) 0.2181(3) 0.94585(18) 0.0282(9) Uani 1 1 d . . .
H79A H 0.1169 0.2655 0.9167 0.034 Uiso 1 1 calc R . .
H79B H 0.0061 0.2131 0.9515 0.034 Uiso 1 1 calc R . .
C80 C 0.1768(5) 0.1451(3) 0.93118(19) 0.0320(10) Uani 1 1 d . . .
H80A H 0.2663 0.1556 0.9145 0.038 Uiso 1 1 calc R . .
H80B H 0.1274 0.1253 0.9052 0.038 Uiso 1 1 calc R . .
C81 C 0.1858(5) 0.0869(3) 0.9868(2) 0.0378(11) Uani 1 1 d . . .
H81A H 0.1077 0.0565 0.9942 0.045 Uiso 1 1 calc R . .
H81B H 0.2672 0.0497 0.9873 0.045 Uiso 1 1 calc R . .
C82 C 0.1896(5) 0.1360(3) 1.02968(19) 0.0308(10) Uani 1 1 d . . .
H82A H 0.2777 0.1268 1.0459 0.037 Uiso 1 1 calc R . .
H82B H 0.1210 0.1224 1.0596 0.037 Uiso 1 1 calc R . .
N2 N 0.3507(3) 0.5920(2) 0.40206(15) 0.0235(7) Uani 1 1 d . . .
C83 C 0.4001(4) 0.3560(2) 0.29594(18) 0.0240(9) Uani 1 1 d . . .
H83A H 0.3188 0.3803 0.2765 0.029 Uiso 1 1 calc R . .
H83B H 0.3900 0.3632 0.3344 0.029 Uiso 1 1 calc R . .
C84 C 0.5217(5) 0.3915(3) 0.2664(2) 0.0365(11) Uani 1 1 d . . .
H84A H 0.5972 0.3812 0.2910 0.044 Uiso 1 1 calc R . .
H84B H 0.5029 0.4489 0.2523 0.044 Uiso 1 1 calc R . .
C85 C 0.5494(6) 0.3482(3) 0.2193(2) 0.0489(14) Uani 1 1 d . . .
H85A H 0.4883 0.3704 0.1892 0.059 Uiso 1 1 calc R . .
H85B H 0.6421 0.3514 0.2042 0.059 Uiso 1 1 calc R . .
C86 C 0.5261(5) 0.2645(3) 0.24574(18) 0.0303(10) Uani 1 1 d . . .
H86A H 0.6102 0.2335 0.2586 0.036 Uiso 1 1 calc R . .
H86B H 0.4893 0.2394 0.2191 0.036 Uiso 1 1 calc R . .
C87 C 0.4785(4) 0.2212(2) 0.34866(17) 0.0243(9) Uani 1 1 d . . .
H87A H 0.5419 0.2496 0.3630 0.029 Uiso 1 1 calc R . .
H87B H 0.5236 0.1697 0.3441 0.029 Uiso 1 1 calc R . .
C88 C 0.3547(5) 0.2102(3) 0.38758(19) 0.0297(10) Uani 1 1 d . . .
H88A H 0.3463 0.2479 0.4122 0.036 Uiso 1 1 calc R . .
H88B H 0.3595 0.1560 0.4106 0.036 Uiso 1 1 calc R . .
C89 C 0.2361(5) 0.2258(3) 0.3499(2) 0.0355(11) Uani 1 1 d . . .
H89A H 0.1805 0.1814 0.3590 0.043 Uiso 1 1 calc R . .
H89B H 0.1802 0.2747 0.3538 0.043 Uiso 1 1 calc R . .
C90 C 0.2987(5) 0.2341(3) 0.2919(2) 0.0327(10) Uani 1 1 d . . .
H90A H 0.3165 0.1822 0.2818 0.039 Uiso 1 1 calc R . .
H90B H 0.2405 0.2695 0.2646 0.039 Uiso 1 1 calc R . .
N3 N 0.4264(3) 0.2688(2) 0.29478(14) 0.0223(7) Uani 1 1 d . . .
C91 C 0.4887(4) 0.5831(2) 0.42457(18) 0.0253(9) Uani 1 1 d . . .
H91A H 0.5203 0.5269 0.4383 0.030 Uiso 1 1 calc R . .
H91B H 0.4885 0.6111 0.4549 0.030 Uiso 1 1 calc R . .
C92 C 0.5755(4) 0.6202(2) 0.37508(18) 0.0252(9) Uani 1 1 d . . .
H92A H 0.6626 0.5885 0.3740 0.030 Uiso 1 1 calc R . .
H92B H 0.5903 0.6743 0.3771 0.030 Uiso 1 1 calc R . .
C93 C 0.4985(4) 0.6216(3) 0.32362(18) 0.0262(9) Uani 1 1 d . . .
H93A H 0.4696 0.6764 0.3047 0.031 Uiso 1 1 calc R . .
H93B H 0.5544 0.5955 0.2973 0.031 Uiso 1 1 calc R . .
C94 C 0.3794(4) 0.5770(3) 0.34536(18) 0.0256(9) Uani 1 1 d . . .
H94A H 0.3027 0.5972 0.3220 0.031 Uiso 1 1 calc R . .
H94B H 0.4007 0.5200 0.3467 0.031 Uiso 1 1 calc R . .
C95 C 0.2797(4) 0.6728(2) 0.40229(19) 0.0279(9) Uani 1 1 d . . .
H95A H 0.2091 0.6864 0.3753 0.034 Uiso 1 1 calc R . .
H95B H 0.3428 0.7134 0.3931 0.034 Uiso 1 1 calc R . .
C96 C 0.2201(4) 0.6664(3) 0.46133(18) 0.0272(9) Uani 1 1 d . . .
H96A H 0.1304 0.6954 0.4613 0.033 Uiso 1 1 calc R . .
H96B H 0.2773 0.6878 0.4836 0.033 Uiso 1 1 calc R . .
C97 C 0.2134(5) 0.5770(3) 0.48450(19) 0.0304(10) Uani 1 1 d . . .
H97A H 0.2733 0.5573 0.5154 0.036 Uiso 1 1 calc R . .
H97B H 0.1218 0.5662 0.4979 0.036 Uiso 1 1 calc R . .
C98 C 0.2570(4) 0.5385(3) 0.43718(18) 0.0271(9) Uani 1 1 d . . .
H98A H 0.1801 0.5343 0.4162 0.033 Uiso 1 1 calc R . .
H98B H 0.3027 0.4852 0.4505 0.033 Uiso 1 1 calc R . .
Br1 Br 0.51287(4) 0.37036(2) 0.429343(17) 0.02432(9) Uani 1 1 d . . .
C102 C 0.4678(9) 0.8179(5) 0.4712(4) 0.087(3) Uani 1 1 d . . .
H10A H 0.4417 0.8304 0.4328 0.130 Uiso 1 1 calc R . .
H10B H 0.4842 0.7607 0.4841 0.130 Uiso 1 1 calc R . .
H10C H 0.5489 0.8421 0.4735 0.130 Uiso 1 1 calc R . .
C101 C 0.3609(13) 0.8487(5) 0.5058(4) 0.093(4) Uani 1 1 d . . .
H10D H 0.2921 0.8149 0.5022 0.111 Uiso 1 1 calc R . .
H10E H 0.3963 0.8246 0.5425 0.111 Uiso 1 1 calc R . .
C100 C 0.119(4) 1.0366(8) 0.4943(7) 0.56(5) Uani 1 1 d . . .
H10F H 0.0226 1.0414 0.5012 0.837 Uiso 1 1 calc R . .
H10G H 0.1408 1.0581 0.4553 0.837 Uiso 1 1 calc R . .
H10H H 0.1593 1.0659 0.5170 0.837 Uiso 1 1 calc R . .
O1 O 0.2969(14) 0.8974(14) 0.5167(9) 0.406(16) Uani 1 1 d . . .
C99 C 0.171(3) 0.954(3) 0.5086(9) 0.91(6) Uani 1 1 d . . .
H99A H 0.1264 0.9329 0.4821 1.095 Uiso 1 1 calc R . .
H99B H 0.1220 0.9369 0.5443 1.095 Uiso 1 1 calc R . .

loop_
_atom_site_aniso_label
_atom_site_aniso_U_11
_atom_site_aniso_U_22
_atom_site_aniso_U_33
_atom_site_aniso_U_23
_atom_site_aniso_U_13
_atom_site_aniso_U_12
Pt1 0.00994(7) 0.01274(7) 0.01905(8) -0.00718(5) -0.00100(5) -0.00049(4)
B1 0.016(2) 0.019(2) 0.025(2) 0.0038(17) 0.0013(17) 0.0009(16)
C1 0.0138(18) 0.0175(19) 0.043(3) -0.0127(18) -0.0069(17) 0.0015(15)
C2 0.0110(17) 0.0191(19) 0.030(2) -0.0164(16) 0.0013(15) 0.0001(14)
P1 0.0108(4) 0.0110(4) 0.0201(5) -0.0064(4) 0.0011(4) -0.0012(3)
C3 0.0162(19) 0.029(2) 0.025(2) 0.0073(17) -0.0018(16) 0.0011(16)
C4 0.033(3) 0.050(3) 0.022(2) 0.005(2) -0.0051(19) -0.018(2)
C5 0.045(3) 0.063(4) 0.023(2) 0.005(2) -0.003(2) -0.027(3)
C6 0.046(3) 0.040(3) 0.017(2) 0.0028(19) -0.006(2) -0.005(2)
C7 0.034(3) 0.019(2) 0.042(3) -0.0010(19) 0.000(2) -0.0001(18)
C8 0.028(2) 0.018(2) 0.032(2) 0.0013(17) 0.0047(18) -0.0009(17)
C9 0.0173(19) 0.023(2) 0.0189(19) 0.0012(15) -0.0034(15) -0.0011(15)
C10 0.018(2) 0.022(2) 0.028(2) 0.0042(17) 0.0002(16) 0.0013(16)
C11 0.020(2) 0.022(2) 0.029(2) 0.0042(17) -0.0024(17) -0.0046(16)
C12 0.0166(19) 0.036(2) 0.019(2) -0.0015(17) 0.0006(15) -0.0071(17)
C13 0.019(2) 0.032(2) 0.021(2) -0.0089(17) -0.0011(16) -0.0017(16)
C14 0.0197(19) 0.0216(19) 0.0161(19) -0.0024(15) -0.0039(15) -0.0027(15)
C15 0.023(2) 0.019(2) 0.036(2) 0.0015(17) 0.0129(18) 0.0031(16)
C16 0.028(3) 0.031(3) 0.066(4) 0.017(2) 0.012(2) 0.003(2)
C17 0.058(4) 0.021(2) 0.069(4) 0.021(3) 0.036(3) 0.019(2)
C18 0.073(4) 0.024(3) 0.060(4) -0.009(3) 0.036(3) -0.010(3)
C19 0.075(4) 0.027(3) 0.039(3) -0.013(2) 0.026(3) -0.017(3)
C20 0.044(3) 0.017(2) 0.036(3) -0.0075(18) 0.014(2) -0.0090(19)
C21 0.0149(18) 0.0110(17) 0.024(2) -0.0004(14) 0.0022(15) -0.0028(13)
C22 0.0112(16) 0.0105(16) 0.0238(19) -0.0061(14) 0.0024(14) -0.0018(13)
C23 0.0150(17) 0.0124(17) 0.0161(18) -0.0036(13) 0.0011(14) -0.0050(13)
C24 0.0114(17) 0.0096(16) 0.025(2) -0.0052(14) 0.0011(14) -0.0012(13)
C25 0.0154(18) 0.0169(18) 0.023(2) -0.0066(15) 0.0037(15) -0.0010(14)
C26 0.0188(19) 0.0156(18) 0.0197(19) -0.0032(14) 0.0009(15) -0.0010(14)
C27 0.0115(17) 0.0140(17) 0.029(2) -0.0084(15) -0.0035(15) 0.0022(13)
C28 0.0174(19) 0.0181(19) 0.030(2) -0.0104(16) 0.0019(16) -0.0032(15)
C29 0.019(2) 0.019(2) 0.039(2) -0.0080(17) 0.0027(17) -0.0067(15)
C30 0.021(2) 0.0149(19) 0.045(3) -0.0138(18) -0.0016(18) -0.0038(15)
C31 0.020(2) 0.023(2) 0.038(2) -0.0182(18) 0.0029(18) -0.0032(16)
C32 0.0165(19) 0.0185(19) 0.029(2) -0.0096(16) 0.0013(16) -0.0005(15)
C33 0.0115(17) 0.0112(16) 0.025(2) -0.0087(14) 0.0039(14) -0.0015(13)
C34 0.0172(18) 0.0125(17) 0.025(2) -0.0073(15) 0.0005(15) -0.0013(14)
C35 0.0129(18) 0.0180(19) 0.033(2) -0.0110(16) -0.0008(16) -0.0012(14)
C36 0.0133(18) 0.024(2) 0.034(2) -0.0074(17) 0.0060(16) -0.0055(15)
C37 0.023(2) 0.024(2) 0.021(2) -0.0055(16) 0.0061(16) -0.0045(16)
C38 0.0136(18) 0.0174(18) 0.026(2) -0.0053(15) 0.0013(15) -0.0022(14)
B2 0.0137(19) 0.0126(19) 0.022(2) -0.0058(16) -0.0015(16) 0.0009(15)
P2 0.0110(4) 0.0119(4) 0.0141(4) -0.0036(3) 0.0003(3) -0.0011(3)
C39 0.0198(19) 0.0161(18) 0.0190(19) -0.0039(15) -0.0011(15) -0.0030(14)
C40 0.0182(19) 0.0159(18) 0.022(2) -0.0058(15) -0.0012(15) -0.0015(14)
C41 0.021(2) 0.022(2) 0.028(2) -0.0068(17) -0.0024(17) 0.0017(16)
C42 0.0168(19) 0.032(2) 0.030(2) -0.0079(18) -0.0029(17) -0.0034(17)
C43 0.028(2) 0.025(2) 0.028(2) -0.0063(17) -0.0042(18) -0.0115(17)
C44 0.024(2) 0.0162(18) 0.026(2) -0.0069(15) -0.0015(16) -0.0048(15)
C45 0.0177(18) 0.0172(18) 0.0200(19) -0.0092(15) -0.0024(15) -0.0019(14)
C46 0.027(2) 0.020(2) 0.022(2) -0.0063(16) -0.0025(16) -0.0009(16)
C47 0.036(2) 0.032(2) 0.018(2) -0.0070(17) 0.0042(18) -0.0066(19)
C48 0.034(2) 0.033(2) 0.030(2) -0.0176(19) 0.0085(19) -0.0026(19)
C49 0.038(3) 0.019(2) 0.034(2) -0.0137(18) 0.007(2) -0.0006(18)
C50 0.028(2) 0.0171(19) 0.027(2) -0.0086(16) 0.0023(17) -0.0044(16)
C51 0.0198(18) 0.0124(17) 0.0188(19) -0.0083(14) 0.0031(15) -0.0032(14)
C52 0.0200(19) 0.0167(18) 0.023(2) -0.0069(15) 0.0012(16) -0.0035(15)
C53 0.023(2) 0.023(2) 0.024(2) -0.0061(16) -0.0036(16) -0.0007(16)
C54 0.034(2) 0.0189(19) 0.0155(19) -0.0037(15) 0.0032(16) -0.0009(17)
C55 0.024(2) 0.024(2) 0.024(2) -0.0095(16) 0.0090(16) -0.0046(16)
C56 0.0188(19) 0.0206(19) 0.023(2) -0.0113(16) -0.0004(15) 0.0003(15)
C57 0.0170(18) 0.0140(17) 0.0143(17) -0.0036(14) -0.0015(14) -0.0004(14)
C58 0.0095(16) 0.0135(17) 0.0178(18) -0.0018(14) -0.0008(13) -0.0011(13)
C59 0.0152(17) 0.0112(16) 0.0132(17) -0.0038(13) 0.0006(13) 0.0002(13)
C60 0.0140(17) 0.0132(17) 0.0169(18) -0.0029(14) -0.0004(14) -0.0043(13)
C61 0.0133(17) 0.0172(18) 0.0186(19) -0.0021(14) 0.0016(14) -0.0022(14)
C62 0.0148(18) 0.0169(18) 0.0174(18) -0.0032(14) 0.0023(14) 0.0016(14)
C63 0.0121(17) 0.0221(19) 0.0169(19) 0.0026(15) -0.0002(14) -0.0025(14)
C64 0.028(2) 0.028(2) 0.023(2) 0.0024(17) -0.0084(17) -0.0122(17)
C65 0.035(3) 0.037(3) 0.029(2) 0.011(2) -0.011(2) -0.019(2)
C66 0.027(2) 0.060(3) 0.021(2) 0.018(2) -0.0009(18) -0.011(2)
C67 0.032(3) 0.059(3) 0.019(2) -0.001(2) 0.0070(19) 0.004(2)
C68 0.026(2) 0.034(2) 0.020(2) -0.0014(18) 0.0029(17) 0.0026(18)
C69 0.0143(17) 0.0091(16) 0.0193(18) -0.0049(13) -0.0007(14) -0.0021(13)
C70 0.0161(18) 0.0120(17) 0.0215(19) -0.0016(14) 0.0017(15) -0.0013(14)
C71 0.0132(18) 0.0162(18) 0.034(2) -0.0047(16) 0.0047(16) -0.0028(14)
C72 0.0147(18) 0.0127(18) 0.038(2) -0.0090(16) -0.0076(16) 0.0014(14)
C73 0.0218(19) 0.0134(17) 0.0208(19) -0.0079(14) -0.0027(15) 0.0001(14)
C74 0.0147(17) 0.0094(16) 0.0205(19) -0.0052(14) 0.0027(14) -0.0037(13)
N1 0.0253(18) 0.0255(18) 0.0196(17) -0.0060(14) 0.0005(14) 0.0001(14)
C75 0.032(3) 0.063(4) 0.033(3) -0.020(2) 0.001(2) 0.004(2)
C76 0.056(3) 0.041(3) 0.041(3) -0.024(2) -0.019(3) 0.021(3)
C77 0.059(3) 0.022(2) 0.034(3) -0.0046(19) -0.013(2) 0.000(2)
C78 0.028(2) 0.025(2) 0.026(2) -0.0056(17) -0.0020(17) -0.0027(17)
C79 0.030(2) 0.033(2) 0.022(2) -0.0064(18) -0.0050(18) -0.0022(18)
C80 0.041(3) 0.030(2) 0.029(2) -0.0128(19) 0.003(2) -0.009(2)
C81 0.046(3) 0.028(2) 0.038(3) -0.007(2) 0.004(2) -0.003(2)
C82 0.034(2) 0.029(2) 0.027(2) 0.0018(18) -0.0002(19) -0.0082(19)
N2 0.0226(18) 0.0178(16) 0.0292(19) -0.0050(14) 0.0011(14) -0.0004(13)
C83 0.028(2) 0.020(2) 0.025(2) -0.0085(16) -0.0003(17) 0.0022(16)
C84 0.043(3) 0.030(2) 0.037(3) -0.013(2) 0.013(2) -0.007(2)
C85 0.061(4) 0.044(3) 0.042(3) -0.018(2) 0.022(3) -0.006(3)
C86 0.033(2) 0.035(2) 0.024(2) -0.0134(19) 0.0004(18) 0.0055(19)
C87 0.025(2) 0.021(2) 0.028(2) -0.0082(17) -0.0019(17) 0.0010(16)
C88 0.036(2) 0.023(2) 0.032(2) -0.0113(18) 0.0089(19) -0.0070(18)
C89 0.025(2) 0.028(2) 0.059(3) -0.019(2) 0.004(2) -0.0085(18)
C90 0.027(2) 0.032(2) 0.046(3) -0.021(2) -0.009(2) -0.0029(19)
N3 0.0222(17) 0.0231(17) 0.0245(18) -0.0131(14) -0.0018(14) 0.0024(14)
C91 0.031(2) 0.020(2) 0.026(2) -0.0075(16) -0.0069(18) 0.0003(17)
C92 0.020(2) 0.023(2) 0.035(2) -0.0089(18) -0.0024(17) -0.0016(16)
C93 0.025(2) 0.028(2) 0.024(2) -0.0045(17) -0.0004(17) 0.0003(17)
C94 0.024(2) 0.026(2) 0.027(2) -0.0059(17) -0.0049(17) 0.0003(17)
C95 0.027(2) 0.022(2) 0.033(2) -0.0065(18) -0.0031(18) 0.0039(17)
C96 0.025(2) 0.028(2) 0.029(2) -0.0094(18) -0.0018(18) 0.0012(17)
C97 0.031(2) 0.031(2) 0.028(2) -0.0062(19) 0.0025(19) -0.0034(19)
C98 0.028(2) 0.024(2) 0.029(2) -0.0043(17) 0.0010(18) -0.0060(17)
Br1 0.0281(2) 0.0213(2) 0.0254(2) -0.00781(16) -0.00462(16) -0.00288(16)
C102 0.082(6) 0.073(5) 0.094(6) 0.021(5) -0.018(5) -0.028(4)
C101 0.161(12) 0.057(4) 0.066(5) -0.027(4) -0.047(7) 0.017(6)
C100 1.40(13) 0.139(14) 0.077(10) -0.060(12) -0.17(3) 0.33(4)
O1 0.173(13) 0.62(3) 0.60(3) -0.54(3) -0.078(16) 0.087(16)
C99 0.49(4) 2.00(13) 0.36(3) -0.86(6) -0.28(3) 0.76(6)

loop_
_atom_type_symbol
_atom_type_description
_atom_type_scat_dispersion_real
_atom_type_scat_dispersion_imag
_atom_type_scat_source
C C 0.0033 0.0016 'International Tables Vol C Tables 4.2.6.8 and 6.1.1.4'
H H 0.0000 0.0000 'International Tables Vol C Tables 4.2.6.8 and 6.1.1.4'
B B 0.0013 0.0007 'International Tables Vol C Tables 4.2.6.8 and 6.1.1.4'
N N 0.0061 0.0033 'International Tables Vol C Tables 4.2.6.8 and 6.1.1.4'
O O 0.0106 0.0060 'International Tables Vol C Tables 4.2.6.8 and 6.1.1.4'
P P 0.1023 0.0942 'International Tables Vol C Tables 4.2.6.8 and 6.1.1.4'
Br Br -0.2901 2.4595 'International Tables Vol C Tables 4.2.6.8 and 6.1.1.4'
Pt Pt -1.7033 8.3905 'International Tables Vol C Tables 4.2.6.8 and 6.1.1.4'

loop_
_geom_angle_atom_site_label_1
_geom_angle_atom_site_label_2
_geom_angle_atom_site_label_3
_geom_angle
_geom_angle_site_symmetry_1
_geom_angle_site_symmetry_3
_geom_angle_publ_flag
C1 Pt1 C2 84.19(15) . . ?
C1 Pt1 P1 88.94(11) . . ?
C2 Pt1 P1 172.86(10) . . ?
C1 Pt1 P2 170.80(12) . . ?
C2 Pt1 P2 87.54(10) . . ?
P1 Pt1 P2 99.17(3) . . ?
C21 B1 C9 105.8(3) . . ?
C21 B1 C3 109.8(3) . . ?
C9 B1 C3 111.2(3) . . ?
C21 B1 C15 109.4(3) . . ?
C9 B1 C15 111.1(3) . . ?
C3 B1 C15 109.5(3) . . ?
Pt1 C1 H1A 109.5 . . ?
Pt1 C1 H1B 109.5 . . ?
H1A C1 H1B 109.5 . . ?
Pt1 C1 H1C 109.5 . . ?
H1A C1 H1C 109.5 . . ?
H1B C1 H1C 109.5 . . ?
Pt1 C2 H2A 109.5 . . ?
Pt1 C2 H2B 109.5 . . ?
H2A C2 H2B 109.5 . . ?
Pt1 C2 H2C 109.5 . . ?
H2A C2 H2C 109.5 . . ?
H2B C2 H2C 109.5 . . ?
C23 P1 C33 109.43(17) . . ?
C23 P1 C27 100.84(17) . . ?
C33 P1 C27 101.64(16) . . ?
C23 P1 Pt1 117.59(12) . . ?
C33 P1 Pt1 109.60(13) . . ?
C27 P1 Pt1 116.34(12) . . ?
C8 C3 C4 115.4(4) . . ?
C8 C3 B1 124.0(4) . . ?
C4 C3 B1 120.4(4) . . ?
C5 C4 C3 122.2(5) . . ?
C5 C4 H4 118.9 . . ?
C3 C4 H4 118.9 . . ?
C6 C5 C4 120.4(4) . . ?
C6 C5 H5 119.8 . . ?
C4 C5 H5 119.8 . . ?
C5 C6 C7 119.2(5) . . ?
C5 C6 H6 120.4 . . ?
C7 C6 H6 120.4 . . ?
C6 C7 C8 120.0(5) . . ?
C6 C7 H7 120.0 . . ?
C8 C7 H7 120.0 . . ?
C3 C8 C7 122.7(4) . . ?
C3 C8 H8 118.6 . . ?
C7 C8 H8 118.6 . . ?
C14 C9 C10 114.4(4) . . ?
C14 C9 B1 125.3(3) . . ?
C10 C9 B1 120.2(4) . . ?
C11 C10 C9 123.6(4) . . ?
C11 C10 H10 118.2 . . ?
C9 C10 H10 118.2 . . ?
C10 C11 C12 119.9(4) . . ?
C10 C11 H11 120.0 . . ?
C12 C11 H11 120.0 . . ?
C13 C12 C11 118.7(4) . . ?
C13 C12 H12 120.6 . . ?
C11 C12 H12 120.6 . . ?
C12 C13 C14 121.0(4) . . ?
C12 C13 H13 119.5 . . ?
C14 C13 H13 119.5 . . ?
C13 C14 C9 122.3(4) . . ?
C13 C14 H14 118.9 . . ?
C9 C14 H14 118.9 . . ?
C20 C15 C16 114.1(4) . . ?
C20 C15 B1 125.0(4) . . ?
C16 C15 B1 120.9(5) . . ?
C15 C16 C17 121.4(6) . . ?
C15 C16 H16 119.3 . . ?
C17 C16 H16 119.3 . . ?
C18 C17 C16 121.7(5) . . ?
C18 C17 H17 119.2 . . ?
C16 C17 H17 119.2 . . ?
C17 C18 C19 118.6(5) . . ?
C17 C18 H18 120.7 . . ?
C19 C18 H18 120.7 . . ?
C18 C19 C20 119.8(6) . . ?
C18 C19 H19 120.1 . . ?
C20 C19 H19 120.1 . . ?
C15 C20 C19 124.5(5) . . ?
C15 C20 H20 117.8 . . ?
C19 C20 H20 117.8 . . ?
C26 C21 C22 115.1(3) . . ?
C26 C21 B1 125.5(4) . . ?
C22 C21 B1 119.4(3) . . ?
C23 C22 C21 124.0(3) . . ?
C23 C22 H22 118.0 . . ?
C21 C22 H22 118.0 . . ?
C24 C23 C22 118.5(3) . . ?
C24 C23 P1 118.5(3) . . ?
C22 C23 P1 122.7(3) . . ?
C25 C24 C23 119.3(3) . . ?
C25 C24 H24 120.3 . . ?
C23 C24 H24 120.3 . . ?
C24 C25 C26 120.6(3) . . ?
C24 C25 H25 119.7 . . ?
C26 C25 H25 119.7 . . ?
C25 C26 C21 122.4(4) . . ?
C25 C26 H26 118.8 . . ?
C21 C26 H26 118.8 . . ?
C28 C27 C32 118.1(3) . . ?
C28 C27 P1 120.2(3) . . ?
C32 C27 P1 121.6(3) . . ?
C27 C28 C29 121.0(4) . . ?
C27 C28 H28 119.5 . . ?
C29 C28 H28 119.5 . . ?
C30 C29 C28 120.2(4) . . ?
C30 C29 H29 119.9 . . ?
C28 C29 H29 119.9 . . ?
C31 C30 C29 119.2(4) . . ?
C31 C30 H30 120.4 . . ?
C29 C30 H30 120.4 . . ?
C30 C31 C32 120.5(4) . . ?
C30 C31 H31 119.8 . . ?
C32 C31 H31 119.8 . . ?
C31 C32 C27 121.1(4) . . ?
C31 C32 H32 119.5 . . ?
C27 C32 H32 119.5 . . ?
C34 C33 C38 118.8(3) . . ?
C34 C33 P1 126.6(3) . . ?
C38 C33 P1 114.6(3) . . ?
C33 C34 C35 119.8(4) . . ?
C33 C34 H34 120.1 . . ?
C35 C34 H34 120.1 . . ?
C36 C35 C34 120.7(4) . . ?
C36 C35 H35 119.7 . . ?
C34 C35 H35 119.7 . . ?
C35 C36 C37 120.1(4) . . ?
C35 C36 H36 119.9 . . ?
C37 C36 H36 119.9 . . ?
C38 C37 C36 119.5(4) . . ?
C38 C37 H37 120.2 . . ?
C36 C37 H37 120.2 . . ?
C37 C38 C33 121.0(4) . . ?
C37 C38 H38 119.5 . . ?
C33 C38 H38 119.5 . . ?
C45 B2 C39 107.1(3) . . ?
C45 B2 C51 110.8(3) . . ?
C39 B2 C51 110.1(3) . . ?
C45 B2 C57 110.0(3) . . ?
C39 B2 C57 114.4(3) . . ?
C51 B2 C57 104.6(3) . . ?
C59 P2 C69 101.54(17) . . ?
C59 P2 C63 104.23(17) . . ?
C69 P2 C63 100.53(17) . . ?
C59 P2 Pt1 117.42(12) . . ?
C69 P2 Pt1 120.45(11) . . ?
C63 P2 Pt1 110.31(13) . . ?
C40 C39 C44 115.0(4) . . ?
C40 C39 B2 126.1(3) . . ?
C44 C39 B2 118.9(3) . . ?
C41 C40 C39 122.8(4) . . ?
C41 C40 H40 118.6 . . ?
C39 C40 H40 118.6 . . ?
C42 C41 C40 120.5(4) . . ?
C42 C41 H41 119.8 . . ?
C40 C41 H41 119.8 . . ?
C41 C42 C43 118.2(4) . . ?
C41 C42 H42 120.9 . . ?
C43 C42 H42 120.9 . . ?
C44 C43 C42 121.2(4) . . ?
C44 C43 H43 119.4 . . ?
C42 C43 H43 119.4 . . ?
C43 C44 C39 122.3(4) . . ?
C43 C44 H44 118.9 . . ?
C39 C44 H44 118.9 . . ?
C50 C45 C46 115.1(4) . . ?
C50 C45 B2 124.6(3) . . ?
C46 C45 B2 120.3(3) . . ?
C47 C46 C45 123.0(4) . . ?
C47 C46 H46 118.5 . . ?
C45 C46 H46 118.5 . . ?
C46 C47 C48 120.1(4) . . ?
C46 C47 H47 120.0 . . ?
C48 C47 H47 120.0 . . ?
C49 C48 C47 118.6(4) . . ?
C49 C48 H48 120.7 . . ?
C47 C48 H48 120.7 . . ?
C48 C49 C50 120.5(4) . . ?
C48 C49 H49 119.7 . . ?
C50 C49 H49 119.7 . . ?
C49 C50 C45 122.6(4) . . ?
C49 C50 H50 118.7 . . ?
C45 C50 H50 118.7 . . ?
C56 C51 C52 115.4(4) . . ?
C56 C51 B2 124.8(3) . . ?
C52 C51 B2 119.8(3) . . ?
C53 C52 C51 122.7(4) . . ?
C53 C52 H52 118.6 . . ?
C51 C52 H52 118.6 . . ?
C52 C53 C54 119.9(4) . . ?
C52 C53 H53 120.1 . . ?
C54 C53 H53 120.1 . . ?
C55 C54 C53 119.2(4) . . ?
C55 C54 H54 120.4 . . ?
C53 C54 H54 120.4 . . ?
C54 C55 C56 120.1(4) . . ?
C54 C55 H55 119.9 . . ?
C56 C55 H55 119.9 . . ?
C55 C56 C51 122.7(4) . . ?
C55 C56 H56 118.7 . . ?
C51 C56 H56 118.7 . . ?
C58 C57 C62 114.7(3) . . ?
C58 C57 B2 120.7(3) . . ?
C62 C57 B2 124.3(3) . . ?
C59 C58 C57 123.5(3) . . ?
C59 C58 H58 118.2 . . ?
C57 C58 H58 118.2 . . ?
C60 C59 C58 119.0(3) . . ?
C60 C59 P2 119.3(3) . . ?
C58 C59 P2 121.6(3) . . ?
C61 C60 C59 119.2(3) . . ?
C61 C60 H60 120.4 . . ?
C59 C60 H60 120.4 . . ?
C62 C61 C60 120.4(3) . . ?
C62 C61 H61 119.8 . . ?
C60 C61 H61 119.8 . . ?
C61 C62 C57 123.1(3) . . ?
C61 C62 H62 118.4 . . ?
C57 C62 H62 118.4 . . ?
C68 C63 C64 118.8(4) . . ?
C68 C63 P2 117.7(3) . . ?
C64 C63 P2 123.3(3) . . ?
C63 C64 C65 120.0(4) . . ?
C63 C64 H64 120.0 . . ?
C65 C64 H64 120.0 . . ?
C66 C65 C64 120.6(5) . . ?
C66 C65 H65 119.7 . . ?
C64 C65 H65 119.7 . . ?
C67 C66 C65 119.6(4) . . ?
C67 C66 H66 120.2 . . ?
C65 C66 H66 120.2 . . ?
C66 C67 C68 120.2(5) . . ?
C66 C67 H67 119.9 . . ?
C68 C67 H67 119.9 . . ?
C63 C68 C67 120.8(4) . . ?
C63 C68 H68 119.6 . . ?
C67 C68 H68 119.6 . . ?
C70 C69 C74 118.8(3) . . ?
C70 C69 P2 121.9(3) . . ?
C74 C69 P2 119.3(3) . . ?
C69 C70 C71 120.5(4) . . ?
C69 C70 H70 119.8 . . ?
C71 C70 H70 119.8 . . ?
C72 C71 C70 120.4(4) . . ?
C72 C71 H71 119.8 . . ?
C70 C71 H71 119.8 . . ?
C71 C72 C73 120.0(4) . . ?
C71 C72 H72 120.0 . . ?
C73 C72 H72 120.0 . . ?
C74 C73 C72 119.5(4) . . ?
C74 C73 H73 120.2 . . ?
C72 C73 H73 120.2 . . ?
C73 C74 C69 120.8(3) . . ?
C73 C74 H74 119.6 . . ?
C69 C74 H74 119.6 . . ?
C75 N1 C78 101.7(3) . . ?
C75 N1 C79 113.2(3) . . ?
C78 N1 C79 110.6(3) . . ?
C75 N1 C82 113.5(4) . . ?
C78 N1 C82 112.9(3) . . ?
C79 N1 C82 105.0(3) . . ?
N1 C75 C76 106.1(4) . . ?
N1 C75 H75A 110.5 . . ?
C76 C75 H75A 110.5 . . ?
N1 C75 H75B 110.5 . . ?
C76 C75 H75B 110.5 . . ?
H75A C75 H75B 108.7 . . ?
C75 C76 C77 104.3(4) . . ?
C75 C76 H76A 110.9 . . ?
C77 C76 H76A 110.9 . . ?
C75 C76 H76B 110.9 . . ?
C77 C76 H76B 110.9 . . ?
H76A C76 H76B 108.9 . . ?
C78 C77 C76 105.9(4) . . ?
C78 C77 H77A 110.5 . . ?
C76 C77 H77A 110.5 . . ?
C78 C77 H77B 110.6 . . ?
C76 C77 H77B 110.5 . . ?
H77A C77 H77B 108.7 . . ?
N1 C78 C77 104.4(4) . . ?
N1 C78 H78A 110.9 . . ?
C77 C78 H78A 110.9 . . ?
N1 C78 H78B 110.9 . . ?
C77 C78 H78B 110.9 . . ?
H78A C78 H78B 108.9 . . ?
N1 C79 C80 103.3(3) . . ?
N1 C79 H79A 111.1 . . ?
C80 C79 H79A 111.1 . . ?
N1 C79 H79B 111.1 . . ?
C80 C79 H79B 111.1 . . ?
H79A C79 H79B 109.1 . . ?
C79 C80 C81 103.1(4) . . ?
C79 C80 H80A 111.1 . . ?
C81 C80 H80A 111.1 . . ?
C79 C80 H80B 111.1 . . ?
C81 C80 H80B 111.1 . . ?
H80A C80 H80B 109.1 . . ?
C82 C81 C80 106.1(4) . . ?
C82 C81 H81A 110.5 . . ?
C80 C81 H81A 110.5 . . ?
C82 C81 H81B 110.5 . . ?
C80 C81 H81B 110.5 . . ?
H81A C81 H81B 108.7 . . ?
C81 C82 N1 105.9(4) . . ?
C81 C82 H82A 110.5 . . ?
N1 C82 H82A 110.5 . . ?
C81 C82 H82B 110.6 . . ?
N1 C82 H82B 110.6 . . ?
H82A C82 H82B 108.7 . . ?
C94 N2 C98 113.7(3) . . ?
C94 N2 C95 113.3(3) . . ?
C98 N2 C95 102.3(3) . . ?
C94 N2 C91 102.9(3) . . ?
C98 N2 C91 113.9(3) . . ?
C95 N2 C91 111.1(3) . . ?
C84 C83 N3 104.3(3) . . ?
C84 C83 H83A 110.9 . . ?
N3 C83 H83A 110.9 . . ?
C84 C83 H83B 110.9 . . ?
N3 C83 H83B 110.9 . . ?
H83A C83 H83B 108.9 . . ?
C83 C84 C85 102.2(4) . . ?
C83 C84 H84A 111.3 . . ?
C85 C84 H84A 111.3 . . ?
C83 C84 H84B 111.3 . . ?
C85 C84 H84B 111.3 . . ?
H84A C84 H84B 109.2 . . ?
C86 C85 C84 104.0(4) . . ?
C86 C85 H85A 110.9 . . ?
C84 C85 H85A 110.9 . . ?
C86 C85 H85B 111.0 . . ?
C84 C85 H85B 111.0 . . ?
H85A C85 H85B 109.0 . . ?
C85 C86 N3 106.1(4) . . ?
C85 C86 H86A 110.5 . . ?
N3 C86 H86A 110.5 . . ?
C85 C86 H86B 110.5 . . ?
N3 C86 H86B 110.5 . . ?
H86A C86 H86B 108.7 . . ?
N3 C87 C88 104.6(3) . . ?
N3 C87 H87A 110.8 . . ?
C88 C87 H87A 110.8 . . ?
N3 C87 H87B 110.8 . . ?
C88 C87 H87B 110.8 . . ?
H87A C87 H87B 108.9 . . ?
C87 C88 C89 105.7(4) . . ?
C87 C88 H88A 110.6 . . ?
C89 C88 H88A 110.6 . . ?
C87 C88 H88B 110.6 . . ?
C89 C88 H88B 110.6 . . ?
H88A C88 H88B 108.7 . . ?
C90 C89 C88 104.7(4) . . ?
C90 C89 H89A 110.8 . . ?
C88 C89 H89A 110.8 . . ?
C90 C89 H89B 110.8 . . ?
C88 C89 H89B 110.8 . . ?
H89A C89 H89B 108.9 . . ?
N3 C90 C89 103.7(3) . . ?
N3 C90 H90A 111.0 . . ?
C89 C90 H90A 111.0 . . ?
N3 C90 H90B 111.0 . . ?
C89 C90 H90B 111.0 . . ?
H90A C90 H90B 109.0 . . ?
C90 N3 C87 102.3(3) . . ?
C90 N3 C83 111.2(3) . . ?
C87 N3 C83 111.0(3) . . ?
C90 N3 C86 114.4(3) . . ?
C87 N3 C86 112.5(3) . . ?
C83 N3 C86 105.7(3) . . ?
N2 C91 C92 104.1(3) . . ?
N2 C91 H91A 110.9 . . ?
C92 C91 H91A 111.0 . . ?
N2 C91 H91B 110.9 . . ?
C92 C91 H91B 110.9 . . ?
H91A C91 H91B 109.0 . . ?
C91 C92 C93 105.8(3) . . ?
C91 C92 H92A 110.6 . . ?
C93 C92 H92A 110.6 . . ?
C91 C92 H92B 110.6 . . ?
C93 C92 H92B 110.6 . . ?
H92A C92 H92B 108.7 . . ?
C94 C93 C92 105.2(3) . . ?
C94 C93 H93A 110.7 . . ?
C92 C93 H93A 110.7 . . ?
C94 C93 H93B 110.7 . . ?
C92 C93 H93B 110.7 . . ?
H93A C93 H93B 108.8 . . ?
N2 C94 C93 103.9(3) . . ?
N2 C94 H94A 111.0 . . ?
C93 C94 H94A 111.0 . . ?
N2 C94 H94B 111.0 . . ?
C93 C94 H94B 111.0 . . ?
H94A C94 H94B 109.0 . . ?
N2 C95 C96 104.6(3) . . ?
N2 C95 H95A 110.8 . . ?
C96 C95 H95A 110.8 . . ?
N2 C95 H95B 110.8 . . ?
C96 C95 H95B 110.8 . . ?
H95A C95 H95B 108.9 . . ?
C95 C96 C97 104.9(3) . . ?
C95 C96 H96A 110.8 . . ?
C97 C96 H96A 110.8 . . ?
C95 C96 H96B 110.8 . . ?
C97 C96 H96B 110.8 . . ?
H96A C96 H96B 108.8 . . ?
C98 C97 C96 105.6(4) . . ?
C98 C97 H97A 110.6 . . ?
C96 C97 H97A 110.6 . . ?
C98 C97 H97B 110.6 . . ?
C96 C97 H97B 110.6 . . ?
H97A C97 H97B 108.8 . . ?
C97 C98 N2 104.5(3) . . ?
C97 C98 H98A 110.8 . . ?
N2 C98 H98A 110.9 . . ?
C97 C98 H98B 110.9 . . ?
N2 C98 H98B 110.9 . . ?
H98A C98 H98B 108.9 . . ?
C101 C102 H10A 109.5 . . ?
C101 C102 H10B 109.9 . . ?
H10A C102 H10B 109.5 . . ?
C101 C102 H10C 109.0 . . ?
H10A C102 H10C 109.5 . . ?
H10B C102 H10C 109.5 . . ?
O1 C101 C102 150.8(18) . . ?
O1 C101 H10D 97.5 . . ?
C102 C101 H10D 99.7 . . ?
O1 C101 H10E 98.2 . . ?
C102 C101 H10E 100.1 . . ?
H10D C101 H10E 104.2 . . ?
C99 C100 H10F 111.1 . . ?
C99 C100 H10G 110.7 . . ?
H10F C100 H10G 108.0 . . ?
C99 C100 H10H 110.5 . . ?
H10F C100 H10H 108.4 . . ?
H10G C100 H10H 108.1 . . ?
C101 O1 C99 150.2(16) . . ?
C100 C99 O1 145(5) . . ?
C100 C99 H99A 101.8 . . ?
O1 C99 H99A 100.5 . . ?
C100 C99 H99B 101.1 . . ?
O1 C99 H99B 99.3 . . ?
H99A C99 H99B 104.7 . . ?

loop_
_geom_bond_atom_site_label_1
_geom_bond_atom_site_label_2
_geom_bond_distance
_geom_bond_site_symmetry_2
_geom_bond_publ_flag
Pt1 C1 2.107(4) . ?
Pt1 C2 2.141(4) . ?
Pt1 P1 2.2885(10) . ?
Pt1 P2 2.3096(10) . ?
B1 C21 1.651(6) . ?
B1 C9 1.656(6) . ?
B1 C3 1.645(7) . ?
B1 C15 1.655(6) . ?
C1 H1A 0.9800 . ?
C1 H1B 0.9800 . ?
C1 H1C 0.9800 . ?
C2 H2A 0.9800 . ?
C2 H2B 0.9800 . ?
C2 H2C 0.9800 . ?
P1 C23 1.819(4) . ?
P1 C33 1.828(4) . ?
P1 C27 1.848(4) . ?
C3 C8 1.392(6) . ?
C3 C4 1.411(6) . ?
C4 C5 1.391(7) . ?
C4 H4 0.9500 . ?
C5 C6 1.385(7) . ?
C5 H5 0.9500 . ?
C6 C7 1.375(7) . ?
C6 H6 0.9500 . ?
C7 C8 1.404(7) . ?
C7 H7 0.9500 . ?
C8 H8 0.9500 . ?
C9 C14 1.413(6) . ?
C9 C10 1.407(6) . ?
C10 C11 1.386(6) . ?
C10 H10 0.9500 . ?
C11 C12 1.391(6) . ?
C11 H11 0.9500 . ?
C12 C13 1.373(6) . ?
C12 H12 0.9500 . ?
C13 C14 1.396(6) . ?
C13 H13 0.9500 . ?
C14 H14 0.9500 . ?
C15 C20 1.393(7) . ?
C15 C16 1.403(6) . ?
C16 C17 1.425(8) . ?
C16 H16 0.9500 . ?
C17 C18 1.363(10) . ?
C17 H17 0.9500 . ?
C18 C19 1.364(9) . ?
C18 H18 0.9500 . ?
C19 C20 1.406(6) . ?
C19 H19 0.9500 . ?
C20 H20 0.9500 . ?
C21 C26 1.402(5) . ?
C21 C22 1.407(5) . ?
C22 C23 1.397(5) . ?
C22 H22 0.9500 . ?
C23 C24 1.402(5) . ?
C24 C25 1.387(5) . ?
C24 H24 0.9500 . ?
C25 C26 1.399(5) . ?
C25 H25 0.9500 . ?
C26 H26 0.9500 . ?
C27 C28 1.394(6) . ?
C27 C32 1.395(6) . ?
C28 C29 1.393(5) . ?
C28 H28 0.9500 . ?
C29 C30 1.396(6) . ?
C29 H29 0.9500 . ?
C30 C31 1.381(6) . ?
C30 H30 0.9500 . ?
C31 C32 1.393(5) . ?
C31 H31 0.9500 . ?
C32 H32 0.9500 . ?
C33 C34 1.397(5) . ?
C33 C38 1.403(5) . ?
C34 C35 1.395(5) . ?
C34 H34 0.9500 . ?
C35 C36 1.382(6) . ?
C35 H35 0.9500 . ?
C36 C37 1.391(6) . ?
C36 H36 0.9500 . ?
C37 C38 1.387(5) . ?
C37 H37 0.9500 . ?
C38 H38 0.9500 . ?
B2 C45 1.650(6) . ?
B2 C39 1.656(6) . ?
B2 C51 1.653(6) . ?
B2 C57 1.653(5) . ?
P2 C59 1.825(4) . ?
P2 C69 1.840(4) . ?
P2 C63 1.848(4) . ?
C39 C40 1.407(5) . ?
C39 C44 1.413(5) . ?
C40 C41 1.403(5) . ?
C40 H40 0.9500 . ?
C41 C42 1.383(6) . ?
C41 H41 0.9500 . ?
C42 C43 1.390(6) . ?
C42 H42 0.9500 . ?
C43 C44 1.392(6) . ?
C43 H43 0.9500 . ?
C44 H44 0.9500 . ?
C45 C50 1.404(5) . ?
C45 C46 1.404(6) . ?
C46 C47 1.387(6) . ?
C46 H46 0.9500 . ?
C47 C48 1.399(6) . ?
C47 H47 0.9500 . ?
C48 C49 1.378(6) . ?
C48 H48 0.9500 . ?
C49 C50 1.397(6) . ?
C49 H49 0.9500 . ?
C50 H50 0.9500 . ?
C51 C56 1.400(5) . ?
C51 C52 1.408(5) . ?
C52 C53 1.388(6) . ?
C52 H52 0.9500 . ?
C53 C54 1.396(6) . ?
C53 H53 0.9500 . ?
C54 C55 1.379(6) . ?
C54 H54 0.9500 . ?
C55 C56 1.397(6) . ?
C55 H55 0.9500 . ?
C56 H56 0.9500 . ?
C57 C58 1.411(5) . ?
C57 C62 1.409(5) . ?
C58 C59 1.402(5) . ?
C58 H58 0.9500 . ?
C59 C60 1.402(5) . ?
C60 C61 1.390(5) . ?
C60 H60 0.9500 . ?
C61 C62 1.389(5) . ?
C61 H61 0.9500 . ?
C62 H62 0.9500 . ?
C63 C68 1.387(6) . ?
C63 C64 1.395(6) . ?
C64 C65 1.391(6) . ?
C64 H64 0.9500 . ?
C65 C66 1.388(8) . ?
C65 H65 0.9500 . ?
C66 C67 1.372(8) . ?
C66 H66 0.9500 . ?
C67 C68 1.393(6) . ?
C67 H67 0.9500 . ?
C68 H68 0.9500 . ?
C69 C70 1.396(5) . ?
C69 C74 1.400(5) . ?
C70 C71 1.390(5) . ?
C70 H70 0.9500 . ?
C71 C72 1.380(6) . ?
C71 H71 0.9500 . ?
C72 C73 1.401(6) . ?
C72 H72 0.9500 . ?
C73 C74 1.388(5) . ?
C73 H73 0.9500 . ?
C74 H74 0.9500 . ?
N1 C75 1.493(6) . ?
N1 C78 1.515(6) . ?
N1 C79 1.514(5) . ?
N1 C82 1.529(5) . ?
C75 C76 1.519(8) . ?
C75 H75A 0.9900 . ?
C75 H75B 0.9900 . ?
C76 C77 1.540(8) . ?
C76 H76A 0.9900 . ?
C76 H76B 0.9900 . ?
C77 C78 1.524(6) . ?
C77 H77A 0.9900 . ?
C77 H77B 0.9900 . ?
C78 H78A 0.9900 . ?
C78 H78B 0.9900 . ?
C79 C80 1.511(6) . ?
C79 H79A 0.9900 . ?
C79 H79B 0.9900 . ?
C80 C81 1.526(7) . ?
C80 H80A 0.9900 . ?
C80 H80B 0.9900 . ?
C81 C82 1.522(7) . ?
C81 H81A 0.9900 . ?
C81 H81B 0.9900 . ?
C82 H82A 0.9900 . ?
C82 H82B 0.9900 . ?
N2 C94 1.496(6) . ?
N2 C98 1.505(5) . ?
N2 C95 1.513(5) . ?
N2 C91 1.525(5) . ?
C83 C84 1.513(6) . ?
C83 N3 1.526(5) . ?
C83 H83A 0.9900 . ?
C83 H83B 0.9900 . ?
C84 C85 1.529(7) . ?
C84 H84A 0.9900 . ?
C84 H84B 0.9900 . ?
C85 C86 1.505(7) . ?
C85 H85A 0.9900 . ?
C85 H85B 0.9900 . ?
C86 N3 1.537(5) . ?
C86 H86A 0.9900 . ?
C86 H86B 0.9900 . ?
C87 N3 1.508(5) . ?
C87 C88 1.532(6) . ?
C87 H87A 0.9900 . ?
C87 H87B 0.9900 . ?
C88 C89 1.543(7) . ?
C88 H88A 0.9900 . ?
C88 H88B 0.9900 . ?
C89 C90 1.518(7) . ?
C89 H89A 0.9900 . ?
C89 H89B 0.9900 . ?
C90 N3 1.509(5) . ?
C90 H90A 0.9900 . ?
C90 H90B 0.9900 . ?
C91 C92 1.527(6) . ?
C91 H91A 0.9900 . ?
C91 H91B 0.9900 . ?
C92 C93 1.544(6) . ?
C92 H92A 0.9900 . ?
C92 H92B 0.9900 . ?
C93 C94 1.516(6) . ?
C93 H93A 0.9900 . ?
C93 H93B 0.9900 . ?
C94 H94A 0.9900 . ?
C94 H94B 0.9900 . ?
C95 C96 1.534(6) . ?
C95 H95A 0.9900 . ?
C95 H95B 0.9900 . ?
C96 C97 1.550(6) . ?
C96 H96A 0.9900 . ?
C96 H96B 0.9900 . ?
C97 C98 1.501(6) . ?
C97 H97A 0.9900 . ?
C97 H97B 0.9900 . ?
C98 H98A 0.9900 . ?
C98 H98B 0.9900 . ?
C102 C101 1.466(13) . ?
C102 H10A 0.9800 . ?
C102 H10B 0.9800 . ?
C102 H10C 0.9800 . ?
C101 O1 1.082(15) . ?
C101 H10D 0.9900 . ?
C101 H10E 0.9900 . ?
C100 C99 1.45(4) . ?
C100 H10F 0.9911 . ?
C100 H10G 0.9929 . ?
C100 H10H 0.9930 . ?
O1 C99 1.52(3) . ?
C99 H99A 0.9900 . ?
C99 H99B 0.9900 . ?
